data_4128726
loop_
_publ_author_name
'Kim, Inwon'
'Kang, Gyumin'
'Lee, Kangjae'
'Park, Bohyun'
'Kang, Dahye'
'Jung, Hoimin'
'He, Yu-Tao'
'Baik, Mu-Hyun'
'Hong, Sungwoo'

_publ_section_title
;
 Site-Selective Functionalization of Pyridinium Derivatives via
 Visible-Light-Driven Photocatalysis with Quinolinone.
;
_journal_issue 23
_journal_name_full 'Journal of the American Chemical Society'
_journal_page_first 9239
_journal_page_last 9248
_journal_paper_doi 10.1021/jacs.9b02013
_journal_volume 141
_journal_year 2019
_chemical_formula_sum 'C23 H20 N O3 P'
_chemical_formula_weight 389.37
_space_group_crystal_system triclinic
_space_group_IT_number 2
_space_group_name_Hall '-P 1'
_space_group_name_H-M_alt 'P -1'
_atom_sites_solution_hydrogens geom
_atom_sites_solution_primary direct
_atom_sites_solution_secondary difmap
_audit_creation_method SHELXL-2016/6
_cell_angle_alpha 104.345(2)
_cell_angle_beta 103.023(2)
_cell_angle_gamma 90.340(2)
_cell_formula_units_Z 2
_cell_length_a 8.7457(6)
_cell_length_b 9.3045(6)
_cell_length_c 12.4461(8)
_cell_measurement_reflns_used 9841
_cell_measurement_temperature 120(2)
_cell_measurement_theta_max 34.382
_cell_measurement_theta_min 3.187
_cell_volume 953.93(11)
_computing_cell_refinement 'Bruker SMART APEXll'
_computing_data_collection 'Bruker SMART APEXll'
_computing_data_reduction 'Bruker SAINT'
_computing_molecular_graphics 'SHELXL-2016/6 (Sheldrick, 2016)'
_computing_structure_refinement 'SHELXL-2016/6 (Sheldrick, 2016)'
_computing_structure_solution 'SHELXT 2014/5 (Sheldrick, 2014)'
_diffrn_ambient_temperature 120(2)
_diffrn_measured_fraction_theta_full 0.998
_diffrn_measured_fraction_theta_max 0.993
_diffrn_measurement_device_type 'CCD area detector'
_diffrn_measurement_method 'omega phi scan'
_diffrn_radiation_monochromator graphite
_diffrn_radiation_type MoK\a
_diffrn_radiation_wavelength 0.71073
_diffrn_reflns_av_R_equivalents 0.0422
_diffrn_reflns_av_unetI/netI 0.0304
_diffrn_reflns_Laue_measured_fraction_full 0.998
_diffrn_reflns_Laue_measured_fraction_max 0.993
_diffrn_reflns_limit_h_max 13
_diffrn_reflns_limit_h_min -13
_diffrn_reflns_limit_k_max 14
_diffrn_reflns_limit_k_min -14
_diffrn_reflns_limit_l_max 19
_diffrn_reflns_limit_l_min -19
_diffrn_reflns_number 58334
_diffrn_reflns_point_group_measured_fraction_full 0.998
_diffrn_reflns_point_group_measured_fraction_max 0.993
_diffrn_reflns_theta_full 25.242
_diffrn_reflns_theta_max 34.402
_diffrn_reflns_theta_min 3.187
_diffrn_source 'fine-focus sealed tube'
_exptl_absorpt_coefficient_mu 0.169
_exptl_absorpt_correction_T_max 0.6804
_exptl_absorpt_correction_T_min 0.6188
_exptl_absorpt_correction_type multi-scan
_exptl_absorpt_process_details SADABS
_exptl_crystal_colour clourless
_exptl_crystal_density_diffrn 1.356
_exptl_crystal_description block
_exptl_crystal_F_000 408
_exptl_crystal_size_max 0.260
_exptl_crystal_size_mid 0.240
_exptl_crystal_size_min 0.210
_refine_diff_density_max 0.718
_refine_diff_density_min -0.459
_refine_diff_density_rms 0.075
_refine_ls_extinction_method none
_refine_ls_goodness_of_fit_ref 1.041
_refine_ls_hydrogen_treatment constr
_refine_ls_matrix_type full
_refine_ls_number_parameters 255
_refine_ls_number_reflns 7982
_refine_ls_number_restraints 0
_refine_ls_restrained_S_all 1.041
_refine_ls_R_factor_all 0.0653
_refine_ls_R_factor_gt 0.0474
_refine_ls_shift/su_max 0.001
_refine_ls_shift/su_mean 0.000
_refine_ls_structure_factor_coef Fsqd
_refine_ls_weighting_details 'w=1/[\s^2^(Fo^2^)+(0.0841P)^2^+0.3009P] where P=(Fo^2^+2Fc^2^)/3'
_refine_ls_weighting_scheme calc
_refine_ls_wR_factor_gt 0.1299
_refine_ls_wR_factor_ref 0.1448
_reflns_Friedel_coverage 0.000
_reflns_number_gt 6311
_reflns_number_total 7982
_reflns_threshold_expression 'I > 2\s(I)'
_cod_data_source_file ja9b02013_si_005.cif
_cod_data_source_block N0740B_0m_a
_cod_depositor_comments
;
The following automatic conversions were performed:

data item '_exptl_absorpt_correction_type' value 'MULTI-SCAN' was
changed to 'multi-scan' in accordance with the
/home/data/users/saulius/crontab/automatic-downloads/current/ACS/lib/dictionaries/cif_core.dic
dictionary named 'cif_core.dic' version 2.4.2 last updated on
2011-04-26.

Automatic conversion script
Id: cif_fix_values 6909 2019-04-08 15:41:33Z antanas 
;
_cod_database_code 4128726
_shelx_shelxl_version_number 2016/6
_shelx_space_group_comment
;
The symmetry employed for this shelxl refinement is uniquely defined
by the following loop, which should always be used as a source of
symmetry information in preference to the above space-group names.
They are only intended as comments.
;
_shelx_estimated_absorpt_t_min 0.957
_shelx_estimated_absorpt_t_max 0.965

loop_
_space_group_symop_operation_xyz
'x, y, z'
'-x, -y, -z'

loop_
_atom_site_label
_atom_site_type_symbol
_atom_site_fract_x
_atom_site_fract_y
_atom_site_fract_z
_atom_site_U_iso_or_equiv
_atom_site_adp_type
_atom_site_occupancy
_atom_site_site_symmetry_order
_atom_site_calc_flag
_atom_site_refinement_flags_posn
_atom_site_refinement_flags_adp
C1 C 0.21547(12) 0.23238(12) 0.84125(9) 0.01558(18) Uani 1 1 d . .
C2 C 0.17178(14) 0.09307(13) 0.85265(10) 0.0205(2) Uani 1 1 d . .
H2 H 0.092412 0.030298 0.794843 0.025 Uiso 1 1 calc R U
C3 C 0.24431(17) 0.04635(14) 0.94840(11) 0.0265(2) Uani 1 1 d . .
H3 H 0.215308 -0.048723 0.955675 0.032 Uiso 1 1 calc R U
C4 C 0.35909(16) 0.13864(15) 1.03337(11) 0.0265(2) Uani 1 1 d . .
H4 H 0.409608 0.105839 1.098211 0.032 Uiso 1 1 calc R U
C5 C 0.40066(15) 0.27888(15) 1.02421(10) 0.0241(2) Uani 1 1 d . .
H5 H 0.477526 0.342500 1.083531 0.029 Uiso 1 1 calc R U
C6 C 0.32949(14) 0.32602(13) 0.92795(9) 0.0194(2) Uani 1 1 d . .
H6 H 0.358321 0.421449 0.921246 0.023 Uiso 1 1 calc R U
C7 C 0.07384(12) 0.46753(12) 0.74476(9) 0.01658(18) Uani 1 1 d . .
C8 C 0.01882(14) 0.52228(13) 0.84346(10) 0.0213(2) Uani 1 1 d . .
H8 H 0.024347 0.464484 0.897185 0.026 Uiso 1 1 calc R U
C9 C -0.04396(15) 0.66093(14) 0.86339(12) 0.0262(2) Uani 1 1 d . .
H9 H -0.080697 0.697787 0.930680 0.031 Uiso 1 1 calc R U
C10 C -0.05273(16) 0.74505(14) 0.78482(13) 0.0286(3) Uani 1 1 d . .
H10 H -0.097712 0.838677 0.797578 0.034 Uiso 1 1 calc R U
C11 C 0.00394(16) 0.69310(15) 0.68751(13) 0.0288(3) Uani 1 1 d . .
H11 H -0.000599 0.751975 0.634600 0.035 Uiso 1 1 calc R U
C12 C 0.06736(14) 0.55486(14) 0.66750(10) 0.0225(2) Uani 1 1 d . .
H12 H 0.106409 0.519728 0.601034 0.027 Uiso 1 1 calc R U
C13 C 0.40486(12) 0.36288(12) 0.65913(9) 0.01607(18) Uani 1 1 d . .
C14 C 0.26574(12) 0.26004(12) 0.62319(8) 0.01447(17) Uani 1 1 d . .
C15 C 0.24211(12) 0.14617(12) 0.52722(8) 0.01447(17) Uani 1 1 d . .
H15 H 0.151155 0.079959 0.506864 0.017 Uiso 1 1 calc R U
C16 C 0.35297(12) 0.12502(12) 0.45651(8) 0.01410(17) Uani 1 1 d . .
C17 C 0.32784(12) 0.00693(12) 0.35701(9) 0.01576(18) Uani 1 1 d . .
H17 H 0.237709 -0.060342 0.336444 0.019 Uiso 1 1 calc R U
C18 C 0.43600(13) -0.00981(12) 0.28970(9) 0.01730(19) Uani 1 1 d . .
C19 C 0.56853(14) 0.09055(14) 0.32115(10) 0.0208(2) Uani 1 1 d . .
H19 H 0.641952 0.078774 0.274288 0.025 Uiso 1 1 calc R U
C20 C 0.59450(13) 0.20583(13) 0.41857(10) 0.0198(2) Uani 1 1 d . .
H20 H 0.685320 0.272128 0.438506 0.024 Uiso 1 1 calc R U
C21 C 0.48612(12) 0.22514(12) 0.48849(9) 0.01496(18) Uani 1 1 d . .
C22 C 0.64831(14) 0.44381(14) 0.61958(10) 0.0234(2) Uani 1 1 d . .
H22A H 0.648142 0.516971 0.691333 0.035 Uiso 1 1 calc R U
H22B H 0.646835 0.495117 0.559471 0.035 Uiso 1 1 calc R U
H22C H 0.743239 0.388406 0.629377 0.035 Uiso 1 1 calc R U
C23 C 0.28879(16) -0.21858(15) 0.15326(11) 0.0259(2) Uani 1 1 d . .
H23A H 0.284443 -0.273455 0.210430 0.039 Uiso 1 1 calc R U
H23B H 0.293039 -0.288745 0.081024 0.039 Uiso 1 1 calc R U
H23C H 0.194837 -0.162165 0.141849 0.039 Uiso 1 1 calc R U
N1 N 0.50874(11) 0.34044(11) 0.58748(8) 0.01626(16) Uani 1 1 d . .
O1 O -0.01791(10) 0.17427(10) 0.64608(7) 0.02090(17) Uani 1 1 d . .
O2 O 0.42949(11) 0.46487(10) 0.74693(7) 0.02322(18) Uani 1 1 d . .
O3 O 0.42532(11) -0.11898(10) 0.19169(7) 0.02353(18) Uani 1 1 d . .
P1 P 0.12315(3) 0.27650(3) 0.70933(2) 0.01449(7) Uani 1 1 d . .

loop_
_atom_site_aniso_label
_atom_site_aniso_U_11
_atom_site_aniso_U_22
_atom_site_aniso_U_33
_atom_site_aniso_U_23
_atom_site_aniso_U_13
_atom_site_aniso_U_12
C1 0.0175(4) 0.0156(4) 0.0137(4) 0.0024(3) 0.0053(3) 0.0012(3)
C2 0.0259(5) 0.0171(5) 0.0195(5) 0.0041(4) 0.0078(4) 0.0002(4)
C3 0.0384(7) 0.0210(5) 0.0246(5) 0.0105(4) 0.0110(5) 0.0055(5)
C4 0.0320(6) 0.0317(6) 0.0191(5) 0.0108(4) 0.0074(4) 0.0094(5)
C5 0.0248(5) 0.0312(6) 0.0141(4) 0.0041(4) 0.0021(4) 0.0020(5)
C6 0.0220(5) 0.0195(5) 0.0150(4) 0.0023(3) 0.0032(4) -0.0007(4)
C7 0.0145(4) 0.0189(5) 0.0147(4) 0.0029(3) 0.0016(3) -0.0003(3)
C8 0.0226(5) 0.0217(5) 0.0193(5) 0.0039(4) 0.0057(4) 0.0045(4)
C9 0.0250(5) 0.0230(5) 0.0281(6) 0.0009(4) 0.0071(4) 0.0049(4)
C10 0.0242(6) 0.0190(5) 0.0396(7) 0.0060(5) 0.0028(5) 0.0042(4)
C11 0.0290(6) 0.0254(6) 0.0343(7) 0.0154(5) 0.0033(5) 0.0026(5)
C12 0.0228(5) 0.0254(5) 0.0203(5) 0.0093(4) 0.0032(4) 0.0014(4)
C13 0.0157(4) 0.0175(4) 0.0137(4) 0.0035(3) 0.0015(3) -0.0014(3)
C14 0.0135(4) 0.0170(4) 0.0122(4) 0.0030(3) 0.0025(3) -0.0009(3)
C15 0.0139(4) 0.0167(4) 0.0122(4) 0.0031(3) 0.0023(3) -0.0007(3)
C16 0.0138(4) 0.0171(4) 0.0119(4) 0.0048(3) 0.0029(3) 0.0010(3)
C17 0.0166(4) 0.0170(4) 0.0138(4) 0.0038(3) 0.0039(3) 0.0014(3)
C18 0.0198(5) 0.0192(5) 0.0141(4) 0.0052(3) 0.0053(3) 0.0039(4)
C19 0.0194(5) 0.0259(5) 0.0201(5) 0.0069(4) 0.0097(4) 0.0029(4)
C20 0.0168(4) 0.0237(5) 0.0206(5) 0.0066(4) 0.0067(4) -0.0009(4)
C21 0.0142(4) 0.0170(4) 0.0145(4) 0.0056(3) 0.0034(3) 0.0007(3)
C22 0.0184(5) 0.0267(6) 0.0224(5) 0.0042(4) 0.0021(4) -0.0087(4)
C23 0.0291(6) 0.0257(6) 0.0196(5) -0.0003(4) 0.0055(4) -0.0003(5)
N1 0.0136(4) 0.0187(4) 0.0151(4) 0.0038(3) 0.0014(3) -0.0034(3)
O1 0.0170(3) 0.0241(4) 0.0179(4) -0.0007(3) 0.0036(3) -0.0058(3)
O2 0.0237(4) 0.0240(4) 0.0167(4) -0.0032(3) 0.0034(3) -0.0067(3)
O3 0.0266(4) 0.0249(4) 0.0182(4) -0.0007(3) 0.0103(3) 0.0010(3)
P1 0.01398(12) 0.01621(13) 0.01178(12) 0.00119(9) 0.00268(8) -0.00162(9)

loop_
_atom_type_symbol
_atom_type_description
_atom_type_scat_dispersion_real
_atom_type_scat_dispersion_imag
_atom_type_scat_source
C C 0.0033 0.0016 'International Tables Vol C Tables 4.2.6.8 and 6.1.1.4'
H H 0.0000 0.0000 'International Tables Vol C Tables 4.2.6.8 and 6.1.1.4'
N N 0.0061 0.0033 'International Tables Vol C Tables 4.2.6.8 and 6.1.1.4'
O O 0.0106 0.0060 'International Tables Vol C Tables 4.2.6.8 and 6.1.1.4'
P P 0.1023 0.0942 'International Tables Vol C Tables 4.2.6.8 and 6.1.1.4'

loop_
_geom_angle_atom_site_label_1
_geom_angle_atom_site_label_2
_geom_angle_atom_site_label_3
_geom_angle
C2 C1 C6 119.75(10)
C2 C1 P1 116.32(8)
C6 C1 P1 123.89(8)
C3 C2 C1 120.09(11)
C3 C2 H2 120.0
C1 C2 H2 120.0
C4 C3 C2 119.96(12)
C4 C3 H3 120.0
C2 C3 H3 120.0
C3 C4 C5 120.41(11)
C3 C4 H4 119.8
C5 C4 H4 119.8
C4 C5 C6 119.97(11)
C4 C5 H5 120.0
C6 C5 H5 120.0
C5 C6 C1 119.79(11)
C5 C6 H6 120.1
C1 C6 H6 120.1
C12 C7 C8 119.14(11)
C12 C7 P1 120.95(9)
C8 C7 P1 119.23(8)
C9 C8 C7 120.40(11)
C9 C8 H8 119.8
C7 C8 H8 119.8
C10 C9 C8 119.84(12)
C10 C9 H9 120.1
C8 C9 H9 120.1
C9 C10 C11 120.31(12)
C9 C10 H10 119.8
C11 C10 H10 119.8
C10 C11 C12 120.02(12)
C10 C11 H11 120.0
C12 C11 H11 120.0
C11 C12 C7 120.26(12)
C11 C12 H12 119.9
C7 C12 H12 119.9
O2 C13 N1 121.47(10)
O2 C13 C14 122.50(10)
N1 C13 C14 116.02(9)
C15 C14 C13 121.69(9)
C15 C14 P1 118.00(8)
C13 C14 P1 120.26(7)
C14 C15 C16 120.71(9)
C14 C15 H15 119.6
C16 C15 H15 119.6
C21 C16 C17 121.11(9)
C21 C16 C15 118.39(9)
C17 C16 C15 120.50(9)
C18 C17 C16 119.23(10)
C18 C17 H17 120.4
C16 C17 H17 120.4
O3 C18 C17 124.95(10)
O3 C18 C19 115.32(9)
C17 C18 C19 119.73(10)
C20 C19 C18 121.45(10)
C20 C19 H19 119.3
C18 C19 H19 119.3
C19 C20 C21 119.88(10)
C19 C20 H20 120.1
C21 C20 H20 120.1
N1 C21 C16 120.03(9)
N1 C21 C20 121.37(9)
C16 C21 C20 118.60(10)
N1 C22 H22A 109.5
N1 C22 H22B 109.5
H22A C22 H22B 109.5
N1 C22 H22C 109.5
H22A C22 H22C 109.5
H22B C22 H22C 109.5
O3 C23 H23A 109.5
O3 C23 H23B 109.5
H23A C23 H23B 109.5
O3 C23 H23C 109.5
H23A C23 H23C 109.5
H23B C23 H23C 109.5
C13 N1 C21 123.13(9)
C13 N1 C22 117.56(9)
C21 N1 C22 119.31(9)
C18 O3 C23 117.29(9)
O1 P1 C7 111.82(5)
O1 P1 C14 109.60(5)
C7 P1 C14 108.58(5)
O1 P1 C1 111.59(5)
C7 P1 C1 107.22(5)
C14 P1 C1 107.89(5)

loop_
_geom_bond_atom_site_label_1
_geom_bond_atom_site_label_2
_geom_bond_distance
C1 C2 1.3985(15)
C1 C6 1.3988(15)
C1 P1 1.8046(11)
C2 C3 1.3896(17)
C2 H2 0.9500
C3 C4 1.387(2)
C3 H3 0.9500
C4 C5 1.3909(19)
C4 H4 0.9500
C5 C6 1.3938(16)
C5 H5 0.9500
C6 H6 0.9500
C7 C12 1.3969(16)
C7 C8 1.3998(16)
C7 P1 1.8017(11)
C8 C9 1.3923(17)
C8 H8 0.9500
C9 C10 1.386(2)
C9 H9 0.9500
C10 C11 1.389(2)
C10 H10 0.9500
C11 C12 1.3915(19)
C11 H11 0.9500
C12 H12 0.9500
C13 O2 1.2324(13)
C13 N1 1.3926(14)
C13 C14 1.4577(14)
C14 C15 1.3605(14)
C14 P1 1.8032(10)
C15 C16 1.4333(14)
C15 H15 0.9500
C16 C21 1.4060(14)
C16 C17 1.4105(14)
C17 C18 1.3839(15)
C17 H17 0.9500
C18 O3 1.3646(13)
C18 C19 1.4036(16)
C19 C20 1.3787(17)
C19 H19 0.9500
C20 C21 1.4086(15)
C20 H20 0.9500
C21 N1 1.3931(14)
C22 N1 1.4665(14)
C22 H22A 0.9800
C22 H22B 0.9800
C22 H22C 0.9800
C23 O3 1.4223(15)
C23 H23A 0.9800
C23 H23B 0.9800
C23 H23C 0.9800
O1 P1 1.4912(8)

loop_
_geom_torsion_atom_site_label_1
_geom_torsion_atom_site_label_2
_geom_torsion_atom_site_label_3
_geom_torsion_atom_site_label_4
_geom_torsion
C6 C1 C2 C3 -1.66(17)
P1 C1 C2 C3 176.00(9)
C1 C2 C3 C4 0.66(19)
C2 C3 C4 C5 0.9(2)
C3 C4 C5 C6 -1.52(19)
C4 C5 C6 C1 0.51(18)
C2 C1 C6 C5 1.07(17)
P1 C1 C6 C5 -176.40(9)
C12 C7 C8 C9 1.07(17)
P1 C7 C8 C9 -169.57(9)
C7 C8 C9 C10 0.29(19)
C8 C9 C10 C11 -1.4(2)
C9 C10 C11 C12 1.1(2)
C10 C11 C12 C7 0.2(2)
C8 C7 C12 C11 -1.33(17)
P1 C7 C12 C11 169.14(10)
O2 C13 C14 C15 -178.60(11)
N1 C13 C14 C15 2.08(15)
O2 C13 C14 P1 -1.22(15)
N1 C13 C14 P1 179.46(7)
C13 C14 C15 C16 -1.15(16)
P1 C14 C15 C16 -178.59(8)
C14 C15 C16 C21 -0.28(15)
C14 C15 C16 C17 -179.91(10)
C21 C16 C17 C18 -0.31(15)
C15 C16 C17 C18 179.30(9)
C16 C17 C18 O3 -179.98(10)
C16 C17 C18 C19 -0.05(16)
O3 C18 C19 C20 -179.66(11)
C17 C18 C19 C20 0.40(17)
C18 C19 C20 C21 -0.38(18)
C17 C16 C21 N1 -179.67(9)
C15 C16 C21 N1 0.71(15)
C17 C16 C21 C20 0.34(15)
C15 C16 C21 C20 -179.29(9)
C19 C20 C21 N1 -179.99(10)
C19 C20 C21 C16 0.01(16)
O2 C13 N1 C21 179.01(10)
C14 C13 N1 C21 -1.67(15)
O2 C13 N1 C22 -0.64(16)
C14 C13 N1 C22 178.68(9)
C16 C21 N1 C13 0.33(15)
C20 C21 N1 C13 -179.68(10)
C16 C21 N1 C22 179.97(10)
C20 C21 N1 C22 -0.03(15)
C17 C18 O3 C23 3.14(16)
C19 C18 O3 C23 -176.78(10)
C12 C7 P1 O1 -86.12(10)
C8 C7 P1 O1 84.34(10)
C12 C7 P1 C14 34.94(10)
C8 C7 P1 C14 -154.60(9)
C12 C7 P1 C1 151.27(9)
C8 C7 P1 C1 -38.27(10)
C15 C14 P1 O1 -10.94(10)
C13 C14 P1 O1 171.58(8)
C15 C14 P1 C7 -133.35(8)
C13 C14 P1 C7 49.17(9)
C15 C14 P1 C1 110.75(9)
C13 C14 P1 C1 -66.72(9)
C2 C1 P1 O1 15.69(10)
C6 C1 P1 O1 -166.76(9)
C2 C1 P1 C7 138.44(9)
C6 C1 P1 C7 -44.00(11)
C2 C1 P1 C14 -104.77(9)
C6 C1 P1 C14 72.78(10)
